data_7106882
loop_
_publ_author_name
'Daniel Mendoza-Espinosa'
'Gael Ung'
'Bruno Donnadieu'
'Guy Bertrand'

_publ_section_title
;
 Mesoionic thiazol-5-ylidenes as ligands for transition metal complexes
;
_journal_name_full Chem.Commun.
_journal_page_first 10614
_journal_paper_doi 10.1039/c1cc14165a
_journal_volume 47
_journal_year 2011
_chemical_formula_moiety 'C24 H21 Au Cl N S'
_chemical_formula_sum 'C24 H21 Au Cl N S'
_chemical_formula_weight 587.89
_chemical_name_systematic
;
?
;
_space_group_IT_number 15
_symmetry_cell_setting monoclinic
_symmetry_space_group_name_Hall '-C 2yc'
_symmetry_space_group_name_H-M 'C 1 2/c 1'
_atom_sites_solution_hydrogens geom
_atom_sites_solution_primary direct
_atom_sites_solution_secondary difmap
_audit_creation_method SHELXL-97
_cell_angle_alpha 90.00
_cell_angle_beta 99.134(3)
_cell_angle_gamma 90.00
_cell_formula_units_Z 8
_cell_length_a 18.170(4)
_cell_length_b 9.7695(15)
_cell_length_c 24.734(4)
_cell_measurement_reflns_used 9951
_cell_measurement_temperature 200(2)
_cell_measurement_theta_max 29.04
_cell_measurement_theta_min 2.60
_cell_volume 4334.9(14)
_computing_cell_refinement 'Bruker SAINT'
_computing_data_collection 'Bruker APEX2'
_computing_data_reduction 'Bruker SAINT'
_computing_molecular_graphics 'Bruker SHELXTL'
_computing_publication_material 'Bruker SHELXTL'
_computing_structure_refinement 'SHELXL-97 (Sheldrick, 1997)'
_computing_structure_solution 'SHELXS-97 (Sheldrick, 2008)'
_diffrn_ambient_temperature 200(2)
_diffrn_measured_fraction_theta_full 0.783
_diffrn_measured_fraction_theta_max 0.783
_diffrn_measurement_device_type 'Bruker APEX-II CCD'
_diffrn_measurement_method '\f and \w scans'
_diffrn_radiation_monochromator graphite
_diffrn_radiation_source 'fine-focus sealed tube'
_diffrn_radiation_type MoK\a
_diffrn_radiation_wavelength 0.71073
_diffrn_reflns_av_R_equivalents 0.0501
_diffrn_reflns_av_sigmaI/netI 0.0531
_diffrn_reflns_limit_h_max 24
_diffrn_reflns_limit_h_min -24
_diffrn_reflns_limit_k_max 13
_diffrn_reflns_limit_k_min -13
_diffrn_reflns_limit_l_max 24
_diffrn_reflns_limit_l_min -33
_diffrn_reflns_number 11994
_diffrn_reflns_theta_full 29.23
_diffrn_reflns_theta_max 29.23
_diffrn_reflns_theta_min 2.27
_diffrn_standards_number 0
_exptl_absorpt_coefficient_mu 7.016
_exptl_absorpt_correction_T_max 0.5405
_exptl_absorpt_correction_T_min 0.2531
_exptl_absorpt_correction_type none
_exptl_crystal_colour Colorless
_exptl_crystal_density_diffrn 1.802
_exptl_crystal_density_meas 0
_exptl_crystal_density_method 'not measured'
_exptl_crystal_description Block
_exptl_crystal_F_000 2272
_exptl_crystal_size_max 0.27
_exptl_crystal_size_mid 0.17
_exptl_crystal_size_min 0.10
_refine_diff_density_max 2.279
_refine_diff_density_min -2.230
_refine_diff_density_rms 0.372
_refine_ls_extinction_method none
_refine_ls_goodness_of_fit_ref 1.174
_refine_ls_hydrogen_treatment constr
_refine_ls_matrix_type full
_refine_ls_number_parameters 256
_refine_ls_number_reflns 4607
_refine_ls_number_restraints 0
_refine_ls_restrained_S_all 1.174
_refine_ls_R_factor_all 0.0732
_refine_ls_R_factor_gt 0.0648
_refine_ls_shift/su_max 0.001
_refine_ls_shift/su_mean 0.000
_refine_ls_structure_factor_coef Fsqd
_refine_ls_weighting_details 'calc w=1/[\s^2^(Fo^2^)+(0.0758P)^2^+228.0935P] where P=(Fo^2^+2Fc^2^)/3'
_refine_ls_weighting_scheme calc
_refine_ls_wR_factor_gt 0.2058
_refine_ls_wR_factor_ref 0.2243
_reflns_number_gt 4049
_reflns_number_total 4607
_reflns_threshold_expression >2sigma(I)
_cod_data_source_file c1cc14165a.txt
_cod_data_source_block 5b
_cod_original_cell_volume 4334.9(12)
_cod_original_sg_symbol_Hall -C2yc
_cod_original_sg_symbol_H-M C2/c
_cod_database_code 7106882

loop_
_symmetry_equiv_pos_as_xyz
'x, y, z'
'-x, y, -z+1/2'
'x+1/2, y+1/2, z'
'-x+1/2, y+1/2, -z+1/2'
'-x, -y, -z'
'x, -y, z-1/2'
'-x+1/2, -y+1/2, -z'
'x+1/2, -y+1/2, z-1/2'

loop_
_atom_site_label
_atom_site_type_symbol
_atom_site_fract_x
_atom_site_fract_y
_atom_site_fract_z
_atom_site_U_iso_or_equiv
_atom_site_adp_type
_atom_site_occupancy
_atom_site_symmetry_multiplicity
_atom_site_calc_flag
_atom_site_refinement_flags
Au1 Au 0.08737(3) 0.94330(5) 0.54958(2) 0.03486(19) Uani 1 1 d .
S1 S 0.0209(2) 0.6957(4) 0.46991(16) 0.0376(7) Uani 1 1 d .
Cl1 Cl 0.0933(2) 1.0803(4) 0.62539(17) 0.0448(8) Uani 1 1 d .
N1 N 0.1060(6) 0.7318(11) 0.4016(4) 0.027(2) Uani 1 1 d .
C1 C 0.0835(8) 0.8250(14) 0.4830(6) 0.034(3) Uani 1 1 d .
C2 C 0.0489(7) 0.6505(13) 0.4102(6) 0.031(3) Uani 1 1 d .
C3 C 0.1278(5) 0.8295(10) 0.4433(4) 0.0170(18) Uani 1 1 d .
C4 C 0.0142(8) 0.5395(13) 0.3745(6) 0.034(3) Uani 1 1 d .
C5 C 0.0224(10) 0.4049(15) 0.3934(8) 0.045(4) Uani 1 1 d .
H5 H 0.0506 0.3854 0.4283 0.054 Uiso 1 1 calc R
C6 C -0.0103(12) 0.3021(17) 0.3614(10) 0.059(5) Uani 1 1 d .
H6 H -0.0010 0.2095 0.3720 0.071 Uiso 1 1 calc R
C7 C -0.0596(13) 0.334(2) 0.3108(10) 0.071(6) Uani 1 1 d .
H7 H -0.0882 0.2639 0.2906 0.085 Uiso 1 1 calc R
C8 C -0.0639(16) 0.466(2) 0.2927(12) 0.081(8) Uani 1 1 d .
H8 H -0.0909 0.4877 0.2576 0.097 Uiso 1 1 calc R
C9 C -0.0288(13) 0.5703(18) 0.3256(9) 0.060(5) Uani 1 1 d .
H9 H -0.0347 0.6629 0.3140 0.072 Uiso 1 1 calc R
C10 C 0.1898(7) 0.9241(13) 0.4391(5) 0.028(2) Uani 1 1 d .
C11 C 0.2612(7) 0.8752(16) 0.4335(6) 0.035(3) Uani 1 1 d .
H11 H 0.2704 0.7796 0.4319 0.042 Uiso 1 1 calc R
C12 C 0.3179(10) 0.969(2) 0.4301(8) 0.055(5) Uani 1 1 d .
H12 H 0.3644 0.9352 0.4231 0.066 Uiso 1 1 calc R
C13 C 0.3106(16) 1.101(2) 0.4362(9) 0.080(8) Uani 1 1 d .
H13 H 0.3522 1.1607 0.4366 0.096 Uiso 1 1 calc R
C14 C 0.2390(14) 1.1547(18) 0.4421(9) 0.064(5) Uani 1 1 d .
H14 H 0.2313 1.2507 0.4439 0.076 Uiso 1 1 calc R
C15 C 0.1835(11) 1.0682(16) 0.4451(8) 0.049(4) Uani 1 1 d .
H15 H 0.1371 1.1044 0.4516 0.059 Uiso 1 1 calc R
C16 C 0.1414(7) 0.7157(13) 0.3532(5) 0.026(2) Uani 1 1 d .
C17 C 0.1279(7) 0.8128(14) 0.3117(5) 0.030(2) Uani 1 1 d .
C18 C 0.1650(8) 0.7972(14) 0.2661(6) 0.033(3) Uani 1 1 d .
H18 H 0.1558 0.8615 0.2370 0.040 Uiso 1 1 calc R
C19 C 0.2147(9) 0.6905(16) 0.2625(6) 0.040(3) Uani 1 1 d .
C20 C 0.2290(9) 0.5994(15) 0.3073(7) 0.039(3) Uani 1 1 d .
H20 H 0.2652 0.5296 0.3065 0.047 Uiso 1 1 calc R
C21 C 0.1925(8) 0.6073(13) 0.3525(6) 0.032(3) Uani 1 1 d .
C22 C 0.0766(10) 0.9341(17) 0.3136(8) 0.049(4) Uani 1 1 d .
H22A H 0.0278 0.9020 0.3203 0.073 Uiso 1 1 calc R
H22B H 0.0708 0.9829 0.2786 0.073 Uiso 1 1 calc R
H22C H 0.0980 0.9961 0.3431 0.073 Uiso 1 1 calc R
C23 C 0.2509(12) 0.677(2) 0.2126(8) 0.058(5) Uani 1 1 d .
H23A H 0.2124 0.6736 0.1800 0.087 Uiso 1 1 calc R
H23B H 0.2801 0.5919 0.2150 0.087 Uiso 1 1 calc R
H23C H 0.2838 0.7550 0.2101 0.087 Uiso 1 1 calc R
C24 C 0.2084(9) 0.5048(16) 0.3980(7) 0.041(3) Uani 1 1 d .
H24A H 0.1830 0.4185 0.3866 0.062 Uiso 1 1 calc R
H24B H 0.1902 0.5399 0.4306 0.062 Uiso 1 1 calc R
H24C H 0.2622 0.4889 0.4065 0.062 Uiso 1 1 calc R

loop_
_atom_site_aniso_label
_atom_site_aniso_U_11
_atom_site_aniso_U_22
_atom_site_aniso_U_33
_atom_site_aniso_U_23
_atom_site_aniso_U_13
_atom_site_aniso_U_12
Au1 0.0326(3) 0.0441(3) 0.0290(3) -0.0045(2) 0.0082(2) -0.0009(2)
S1 0.0345(17) 0.0503(18) 0.0298(17) -0.0002(14) 0.0108(14) -0.0078(14)
Cl1 0.0426(19) 0.056(2) 0.0363(19) -0.0152(15) 0.0077(16) 0.0004(15)
N1 0.025(5) 0.034(5) 0.022(5) 0.001(4) 0.004(4) -0.001(4)
C1 0.030(6) 0.044(7) 0.029(7) -0.005(5) 0.011(5) 0.000(5)
C2 0.025(6) 0.038(6) 0.028(6) 0.001(5) 0.002(5) -0.009(5)
C3 0.012(4) 0.023(4) 0.015(5) 0.005(4) -0.001(4) 0.004(3)
C4 0.032(7) 0.034(6) 0.035(7) -0.002(5) 0.005(6) -0.006(5)
C5 0.057(10) 0.036(7) 0.045(9) 0.003(6) 0.019(8) -0.011(6)
C6 0.071(12) 0.037(8) 0.077(14) -0.006(8) 0.033(11) -0.019(8)
C7 0.073(14) 0.057(11) 0.076(16) -0.020(10) -0.007(12) -0.014(10)
C8 0.086(17) 0.059(12) 0.082(18) -0.023(11) -0.032(14) 0.003(11)
C9 0.075(13) 0.044(9) 0.055(12) -0.007(8) -0.006(10) -0.006(8)
C10 0.029(6) 0.038(6) 0.016(5) -0.001(4) 0.002(5) -0.004(5)
C11 0.022(6) 0.051(8) 0.030(7) -0.002(6) -0.001(5) -0.007(5)
C12 0.032(8) 0.089(13) 0.043(10) -0.001(9) 0.002(7) -0.017(8)
C13 0.11(2) 0.074(13) 0.056(12) 0.005(10) 0.009(13) -0.073(14)
C14 0.086(15) 0.039(8) 0.064(13) 0.012(8) 0.008(11) -0.025(9)
C15 0.062(11) 0.040(7) 0.046(10) 0.014(6) 0.009(8) 0.002(7)
C16 0.022(5) 0.038(6) 0.018(5) 0.001(4) 0.004(4) -0.002(4)
C17 0.026(6) 0.041(6) 0.023(6) 0.003(5) 0.000(5) 0.001(5)
C18 0.033(7) 0.043(7) 0.024(6) 0.002(5) 0.004(5) -0.002(5)
C19 0.041(8) 0.051(8) 0.031(8) -0.008(6) 0.013(6) 0.003(6)
C20 0.040(7) 0.039(7) 0.043(9) -0.004(6) 0.020(7) 0.004(5)
C21 0.037(7) 0.030(6) 0.030(7) -0.002(5) 0.005(5) -0.005(5)
C22 0.048(9) 0.052(9) 0.051(10) 0.019(7) 0.020(8) 0.013(7)
C23 0.061(11) 0.084(13) 0.034(9) -0.007(8) 0.026(9) 0.005(9)
C24 0.034(7) 0.045(7) 0.046(9) 0.012(7) 0.011(7) 0.009(6)

loop_
_atom_type_symbol
_atom_type_description
_atom_type_scat_dispersion_real
_atom_type_scat_dispersion_imag
_atom_type_scat_source
C C 0.0033 0.0016 'International Tables Vol C Tables 4.2.6.8 and 6.1.1.4'
H H 0.0000 0.0000 'International Tables Vol C Tables 4.2.6.8 and 6.1.1.4'
N N 0.0061 0.0033 'International Tables Vol C Tables 4.2.6.8 and 6.1.1.4'
S S 0.1246 0.1234 'International Tables Vol C Tables 4.2.6.8 and 6.1.1.4'
Cl Cl 0.1484 0.1585 'International Tables Vol C Tables 4.2.6.8 and 6.1.1.4'
Au Au -2.0133 8.8022 'International Tables Vol C Tables 4.2.6.8 and 6.1.1.4'

loop_
_geom_angle_atom_site_label_1
_geom_angle_atom_site_label_2
_geom_angle_atom_site_label_3
_geom_angle
C1 Au1 Cl1 179.2(4)
C2 S1 C1 94.2(6)
C2 N1 C3 114.5(10)
C2 N1 C16 121.1(11)
C3 N1 C16 124.4(10)
C3 C1 S1 110.0(10)
C3 C1 Au1 128.6(10)
S1 C1 Au1 121.4(7)
N1 C2 C4 127.2(12)
N1 C2 S1 109.2(10)
C4 C2 S1 123.6(10)
C1 C3 N1 111.9(10)
C1 C3 C10 128.0(11)
N1 C3 C10 120.0(9)
C9 C4 C5 121.3(15)
C9 C4 C2 119.9(13)
C5 C4 C2 118.6(15)
C6 C5 C4 119.2(19)
C5 C6 C7 119.9(18)
C8 C7 C6 118.6(19)
C7 C8 C9 120(2)
C4 C9 C8 120.2(19)
C11 C10 C15 115.9(13)
C11 C10 C3 121.4(11)
C15 C10 C3 122.6(13)
C12 C11 C10 119.0(15)
C13 C12 C11 123.7(19)
C12 C13 C14 118.7(16)
C15 C14 C13 119.1(17)
C14 C15 C10 123.4(19)
C17 C16 C21 122.8(12)
C17 C16 N1 119.0(11)
C21 C16 N1 118.0(11)
C16 C17 C18 117.8(12)
C16 C17 C22 123.2(12)
C18 C17 C22 119.0(13)
C19 C18 C17 122.0(13)
C18 C19 C20 117.5(13)
C18 C19 C23 119.8(16)
C20 C19 C23 122.7(15)
C21 C20 C19 123.0(13)
C20 C21 C16 116.8(13)
C20 C21 C24 120.5(13)
C16 C21 C24 122.7(12)

loop_
_geom_bond_atom_site_label_1
_geom_bond_atom_site_label_2
_geom_bond_distance
Au1 C1 2.005(14)
Au1 Cl1 2.293(4)
S1 C2 1.695(14)
S1 C1 1.697(14)
N1 C2 1.351(15)
N1 C3 1.414(15)
N1 C16 1.454(15)
C1 C3 1.364(16)
C2 C4 1.475(18)
C3 C10 1.473(15)
C4 C9 1.36(3)
C4 C5 1.40(2)
C5 C6 1.36(2)
C6 C7 1.45(3)
C7 C8 1.37(3)
C8 C9 1.39(3)
C10 C11 1.411(19)
C10 C15 1.423(19)
C11 C12 1.39(2)
C12 C13 1.31(3)
C13 C14 1.43(4)
C14 C15 1.33(3)
C16 C17 1.392(17)
C16 C21 1.410(18)
C17 C18 1.412(18)
C17 C22 1.513(19)
C18 C19 1.39(2)
C19 C20 1.41(2)
C19 C23 1.49(2)
C20 C21 1.390(19)
C21 C24 1.50(2)
